data_4113322
loop_
_publ_author_name
'Yuichiro Mutoh'
'Toshiaki Murai'
'Shigeru Yamago'

_publ_section_title
;
 Acyclic Telluroiminium Salts: Isolation and Characterization
;
_journal_name_full 'Journal of the American Chemical Society'
_journal_page_first 16696
_journal_page_last 16697
_journal_paper_doi 10.1021/ja044022n
_journal_volume 126
_journal_year 2004
_chemical_formula_sum 'C11 H14 F3 N O3 S Te'
_chemical_formula_weight 424.89
_space_group_IT_number 14
_symmetry_cell_setting monoclinic
_symmetry_Int_Tables_number 14
_symmetry_space_group_name_Hall '-P 2yn'
_symmetry_space_group_name_H-M 'P 1 21/n 1'
_audit_creation_date 'Wed Dec  3 14:28:03 2003'
_audit_creation_method 'by teXsan'
_cell_angle_alpha 90
_cell_angle_beta 95.736(5)
_cell_angle_gamma 90
_cell_formula_units_Z 4
_cell_length_a 7.431(3)
_cell_length_b 17.951(7)
_cell_length_c 11.478(4)
_cell_measurement_reflns_used 4899
_cell_measurement_temperature 193.2
_cell_measurement_theta_max 27.5
_cell_measurement_theta_min 3.4
_cell_volume 1523.4(10)
_computing_cell_refinement CRYSTALCLEAR
_computing_data_collection CRYSTALCLEAR
_computing_data_reduction 'teXsan Ver. 1.11'
_computing_publication_material 'teXsan Ver. 1.11'
_computing_structure_refinement 'teXsan Ver. 1.10'
_computing_structure_solution SIR92
_diffrn_detector_area_resol_mean 14.62
_diffrn_measured_fraction_theta_full 0.9917
_diffrn_measured_fraction_theta_max 0.9917
_diffrn_measurement_device_type 'Rigaku/MSC Mercury CCD'
_diffrn_measurement_method \w
_diffrn_radiation_type 'Mo K\a'
_diffrn_radiation_wavelength 0.7107
_diffrn_reflns_av_R_equivalents 0.030
_diffrn_reflns_limit_h_max 9
_diffrn_reflns_limit_h_min -9
_diffrn_reflns_limit_k_max 23
_diffrn_reflns_limit_k_min -16
_diffrn_reflns_limit_l_max 11
_diffrn_reflns_limit_l_min -14
_diffrn_reflns_number 12258
_diffrn_reflns_theta_full 27.49
_diffrn_reflns_theta_max 27.49
_exptl_absorpt_coefficient_mu 2.127
_exptl_absorpt_correction_T_max 0.582
_exptl_absorpt_correction_T_min 0.472
_exptl_absorpt_correction_type integration
_exptl_absorpt_process_details Coppens_numerical
_exptl_crystal_colour Yellow
_exptl_crystal_density_diffrn 1.852
_exptl_crystal_description Prism
_exptl_crystal_size_max 0.310
_exptl_crystal_size_mid 0.260
_exptl_crystal_size_min 0.140
_refine_diff_density_max 0.92
_refine_diff_density_min -0.52
_refine_ls_extinction_method none
_refine_ls_goodness_of_fit_ref 1.311
_refine_ls_hydrogen_treatment noref
_refine_ls_number_parameters 181
_refine_ls_number_reflns 3472
_refine_ls_R_factor_gt 0.0376
_refine_ls_shift/su_max 0.0020
_refine_ls_structure_factor_coef Fsqd
_refine_ls_weighting_details 'w = 1/[\s^2^(Fo^2^) + (0.05000(Max(Fo^2^,0) + 2Fc^2^)/3)^2^]'
_refine_ls_weighting_scheme calc
_refine_ls_wR_factor_ref 0.1072
_reflns_number_gt 3080
_reflns_number_total 3472
_reflns_threshold_expression F^2^>2.0\s(F^2^)
_cod_data_source_file ja044022nsi20041001_030916.cif
_cod_data_source_block '_MU612'
_cod_original_cell_volume 1523(1)
_cod_original_formula_sum 'C11 H14 F3 N O3 S Te '
_cod_database_code 4113322

loop_
_symmetry_equiv_pos_as_xyz
x,y,z
1/2-x,1/2+y,1/2-z
-x,-y,-z
1/2+x,1/2-y,1/2+z

loop_
_atom_site_label
_atom_site_type_symbol
_atom_site_fract_x
_atom_site_fract_y
_atom_site_fract_z
_atom_site_U_iso_or_equiv
_atom_site_adp_type
_atom_site_occupancy
_atom_site_calc_flag
Te(1) Te 0.68428(3) 0.31890(1) 1.07376(2) 0.03488(8) Uani 1.00 d
S(1) S 0.6438(1) 0.13634(5) 0.78597(8) 0.0340(2) Uani 1.00 d
F(1) F 0.6985(5) -0.0079(1) 0.7974(3) 0.075(1) Uani 1.00 d
F(2) F 0.8869(6) 0.0553(2) 0.9096(3) 0.084(1) Uani 1.00 d
F(3) F 0.9045(4) 0.0514(2) 0.7262(3) 0.0712(10) Uani 1.00 d
O(1) O 0.7658(5) 0.1973(2) 0.8085(4) 0.069(1) Uani 1.00 d
O(2) O 0.5709(4) 0.1301(2) 0.6661(3) 0.0586(10) Uani 1.00 d
O(3) O 0.5152(5) 0.1262(2) 0.8680(3) 0.076(1) Uani 1.00 d
N(1) N 0.3322(4) 0.2422(2) 1.0078(2) 0.0306(7) Uani 1.00 d
C(1) C 0.4336(4) 0.2974(2) 0.9797(3) 0.0267(8) Uani 1.00 d
C(2) C 0.7670(6) 0.3970(3) 0.9511(4) 0.049(1) Uani 1.00 d
C(3) C 0.3697(4) 0.3484(2) 0.8826(3) 0.0261(7) Uani 1.00 d
C(4) C 0.4140(5) 0.3354(2) 0.7700(3) 0.0344(9) Uani 1.00 d
C(5) C 0.3536(6) 0.3840(2) 0.6803(3) 0.0389(10) Uani 1.00 d
C(6) C 0.2525(5) 0.4458(2) 0.7023(3) 0.0387(10) Uani 1.00 d
C(7) C 0.2099(6) 0.4590(2) 0.8155(4) 0.043(1) Uani 1.00 d
C(8) C 0.2677(5) 0.4113(2) 0.9047(3) 0.0378(10) Uani 1.00 d
C(9) C 0.1541(5) 0.2248(2) 0.9449(4) 0.043(1) Uani 1.00 d
C(10) C 0.3913(6) 0.1906(2) 1.1037(4) 0.041(1) Uani 1.00 d
C(11) C 0.7902(5) 0.0553(2) 0.8069(3) 0.0363(9) Uani 1.00 d
H(1) H 0.8849 0.4148 0.9769 0.0591 Uiso 1.00 calc
H(2) H 0.7698 0.3733 0.8769 0.0591 Uiso 1.00 calc
H(3) H 0.6848 0.4374 0.9437 0.0591 Uiso 1.00 calc
H(4) H 0.4851 0.2935 0.7540 0.0414 Uiso 1.00 calc
H(5) H 0.3823 0.3744 0.6029 0.0469 Uiso 1.00 calc
H(6) H 0.2123 0.4790 0.6408 0.0467 Uiso 1.00 calc
H(7) H 0.1399 0.5015 0.8313 0.0515 Uiso 1.00 calc
H(8) H 0.2379 0.4210 0.9818 0.0451 Uiso 1.00 calc
H(9) H 0.1252 0.2616 0.8864 0.0519 Uiso 1.00 calc
H(10) H 0.0652 0.2254 0.9990 0.0519 Uiso 1.00 calc
H(11) H 0.1581 0.1773 0.9100 0.0519 Uiso 1.00 calc
H(12) H 0.3090 0.1505 1.1045 0.0503 Uiso 1.00 calc
H(13) H 0.3967 0.2165 1.1766 0.0503 Uiso 1.00 calc
H(14) H 0.5086 0.1720 1.0932 0.0503 Uiso 1.00 calc

loop_
_atom_site_aniso_label
_atom_site_aniso_U_11
_atom_site_aniso_U_22
_atom_site_aniso_U_33
_atom_site_aniso_U_12
_atom_site_aniso_U_13
_atom_site_aniso_U_23
Te(1) 0.0300(2) 0.0419(2) 0.0308(2) -0.00295(9) -0.00616(10) 0.00604(9)
S(1) 0.0303(4) 0.0336(5) 0.0373(5) 0.0049(3) -0.0006(3) -0.0044(3)
F(1) 0.069(2) 0.036(1) 0.120(3) -0.003(1) 0.001(2) -0.003(1)
F(2) 0.114(3) 0.073(2) 0.055(2) 0.038(2) -0.038(2) -0.003(1)
F(3) 0.054(2) 0.081(2) 0.082(2) 0.030(2) 0.027(1) 0.011(2)
O(1) 0.057(2) 0.036(2) 0.109(3) -0.005(2) -0.021(2) -0.008(2)
O(2) 0.053(2) 0.073(2) 0.046(2) 0.018(2) -0.017(1) 0.000(2)
O(3) 0.072(3) 0.081(3) 0.082(3) 0.022(2) 0.046(2) 0.000(2)
N(1) 0.025(1) 0.036(1) 0.031(1) 0.001(1) 0.003(1) 0.002(1)
C(1) 0.024(2) 0.031(2) 0.025(2) 0.002(1) 0.001(1) -0.003(1)
C(2) 0.037(2) 0.061(3) 0.048(2) -0.017(2) -0.002(2) 0.013(2)
C(3) 0.020(1) 0.031(2) 0.027(2) -0.001(1) -0.002(1) -0.001(1)
C(4) 0.039(2) 0.030(2) 0.033(2) 0.009(1) 0.001(1) 0.002(1)
C(5) 0.046(2) 0.039(2) 0.031(2) 0.006(2) 0.000(2) 0.006(1)
C(6) 0.036(2) 0.037(2) 0.041(2) -0.001(2) -0.007(1) 0.011(2)
C(7) 0.038(2) 0.041(2) 0.049(2) 0.013(2) -0.001(2) 0.003(2)
C(8) 0.029(2) 0.047(2) 0.037(2) 0.014(2) 0.000(1) 0.000(2)
C(9) 0.031(2) 0.046(2) 0.052(2) -0.010(2) 0.004(2) 0.001(2)
C(10) 0.044(2) 0.040(2) 0.041(2) 0.001(2) 0.007(2) 0.011(2)
C(11) 0.041(2) 0.035(2) 0.031(2) 0.004(2) -0.001(1) -0.007(1)

loop_
_atom_type_symbol
_atom_type_description
_atom_type_scat_dispersion_real
_atom_type_scat_dispersion_imag
_atom_type_scat_source
C C 0.003 0.002
;International Tables for Crystallography
(1992, Vol. C, Tables 4.2.6.8 and 6.1.1.1)
;
H H 0.000 0.000
;International Tables for Crystallography
(1992, Vol. C, Table 6.1.1.2)
;
F F 0.017 0.010
;International Tables for Crystallography
(1992, Vol. C, Tables 4.2.6.8 and 6.1.1.1)
;
N N 0.006 0.003
;International Tables for Crystallography
(1992, Vol. C, Tables 4.2.6.8 and 6.1.1.1)
;
O O 0.011 0.006
;International Tables for Crystallography
(1992, Vol. C, Tables 4.2.6.8 and 6.1.1.1)
;
S S 0.125 0.123
;International Tables for Crystallography
(1992, Vol. C, Tables 4.2.6.8 and 6.1.1.1)
;
Te Te -0.531 1.675
;International Tables for Crystallography
(1992, Vol. C, Tables 4.2.6.8 and 6.1.1.1)
;

loop_
_geom_angle_atom_site_label_1
_geom_angle_atom_site_label_2
_geom_angle_atom_site_label_3
_geom_angle
_geom_angle_publ_flag
C(1) Te(1) C(2) 94.7(1) yes
O(1) S(1) O(2) 114.0(2) yes
O(1) S(1) O(3) 115.8(3) yes
O(1) S(1) C(11) 103.2(2) yes
O(2) S(1) O(3) 114.3(2) yes
O(2) S(1) C(11) 103.2(2) yes
O(3) S(1) C(11) 104.1(2) yes
C(1) N(1) C(9) 123.5(3) yes
C(1) N(1) C(10) 121.7(3) yes
C(9) N(1) C(10) 114.7(3) yes
Te(1) C(1) N(1) 121.3(2) yes
Te(1) C(1) C(3) 118.3(2) yes
N(1) C(1) C(3) 120.3(3) yes
Te(1) C(2) H(1) 109.5 no
Te(1) C(2) H(2) 109.4 no
Te(1) C(2) H(3) 109.8 no
H(1) C(2) H(2) 109.0 no
H(1) C(2) H(3) 109.6 no
H(2) C(2) H(3) 109.4 no
C(1) C(3) C(4) 120.6(3) yes
C(1) C(3) C(8) 120.1(3) yes
C(4) C(3) C(8) 119.3(3) yes
C(3) C(4) C(5) 119.8(3) yes
C(3) C(4) H(4) 120.3 no
C(5) C(4) H(4) 120.0 no
C(4) C(5) C(6) 120.7(3) yes
C(4) C(5) H(5) 119.6 no
C(6) C(5) H(5) 119.7 no
C(5) C(6) C(7) 119.3(3) yes
C(5) C(6) H(6) 120.4 no
C(7) C(6) H(6) 120.3 no
C(6) C(7) C(8) 120.5(3) yes
C(6) C(7) H(7) 119.7 no
C(8) C(7) H(7) 119.7 no
C(3) C(8) C(7) 120.3(3) yes
C(3) C(8) H(8) 120.0 no
C(7) C(8) H(8) 119.7 no
N(1) C(9) H(9) 109.1 no
N(1) C(9) H(10) 109.0 no
N(1) C(9) H(11) 109.5 no
H(9) C(9) H(10) 109.3 no
H(9) C(9) H(11) 110.0 no
H(10) C(9) H(11) 109.9 no
N(1) C(10) H(12) 110.0 no
N(1) C(10) H(13) 109.4 no
N(1) C(10) H(14) 109.5 no
H(12) C(10) H(13) 109.4 no
H(12) C(10) H(14) 109.6 no
H(13) C(10) H(14) 108.9 no
S(1) C(11) F(1) 112.3(3) yes
S(1) C(11) F(2) 112.5(3) yes
S(1) C(11) F(3) 111.6(3) yes
F(1) C(11) F(2) 107.7(4) yes
F(1) C(11) F(3) 105.0(3) yes
F(2) C(11) F(3) 107.2(4) yes

loop_
_geom_bond_atom_site_label_1
_geom_bond_atom_site_label_2
_geom_bond_distance
_geom_bond_publ_flag
Te(1) C(1) 2.093(3) yes
Te(1) C(2) 2.120(4) yes
S(1) O(1) 1.428(3) yes
S(1) O(2) 1.432(3) yes
S(1) O(3) 1.419(3) yes
S(1) C(11) 1.818(4) yes
F(1) C(11) 1.321(4) yes
F(2) C(11) 1.318(4) yes
F(3) C(11) 1.320(4) yes
N(1) C(1) 1.304(4) yes
N(1) C(9) 1.477(5) yes
N(1) C(10) 1.472(5) yes
C(1) C(3) 1.485(5) yes
C(2) H(1) 0.952 no
C(2) H(2) 0.954 no
C(2) H(3) 0.947 no
C(3) C(4) 1.385(5) yes
C(3) C(8) 1.397(5) yes
C(4) C(5) 1.390(5) yes
C(4) H(4) 0.948 no
C(5) C(6) 1.377(5) yes
C(5) H(5) 0.950 no
C(6) C(7) 1.388(6) yes
C(6) H(6) 0.949 no
C(7) C(8) 1.370(5) yes
C(7) H(7) 0.951 no
C(8) H(8) 0.950 no
C(9) H(9) 0.950 no
C(9) H(10) 0.951 no
C(9) H(11) 0.943 no
C(10) H(12) 0.946 no
C(10) H(13) 0.955 no
C(10) H(14) 0.952 no

loop_
_geom_contact_atom_site_label_1
_geom_contact_atom_site_label_2
_geom_contact_distance
_geom_contact_site_symmetry_2
Te(1) O(2) 3.100(3) 4_555
F(1) C(7) 3.234(5) 2_546
F(1) C(2) 3.357(5) 2_646
F(1) C(6) 3.454(5) 2_546
F(1) C(10) 3.556(4) 3_657
F(2) F(2) 3.222(5) 3_757
F(2) C(5) 3.325(5) 4_555
F(2) C(6) 3.600(6) 4_555
F(3) C(6) 3.217(5) 2_646
F(3) C(7) 3.386(5) 2_646
F(3) C(2) 3.596(6) 2_646
O(1) C(9) 3.180(5) 1_655
O(1) C(10) 3.299(6) 4_554
O(1) C(4) 3.598(5) .
O(2) C(2) 3.211(5) 4_454
O(2) C(8) 3.545(5) 4_554
O(3) N(1) 3.033(4) .
O(3) C(10) 3.163(5) .
O(3) C(9) 3.404(5) .
O(3) C(1) 3.408(5) .

loop_
_geom_torsion_atom_site_label_1
_geom_torsion_atom_site_label_2
_geom_torsion_atom_site_label_3
_geom_torsion_atom_site_label_4
_geom_torsion
_geom_torsion_publ_flag
Te(1) C(1) N(1) C(9) 179.7(3) yes
Te(1) C(1) N(1) C(10) -2.4(4) yes
Te(1) C(1) C(3) C(4) 89.1(4) yes
Te(1) C(1) C(3) C(8) -89.3(4) yes
F(1) C(11) S(1) O(1) 175.7(3) yes
F(1) C(11) S(1) O(2) -65.4(3) yes
F(1) C(11) S(1) O(3) 54.3(4) yes
F(2) C(11) S(1) O(1) 53.9(4) yes
F(2) C(11) S(1) O(2) 172.8(3) yes
F(2) C(11) S(1) O(3) -67.5(4) yes
F(3) C(11) S(1) O(1) -66.7(3) yes
F(3) C(11) S(1) O(2) 52.2(3) yes
F(3) C(11) S(1) O(3) 171.9(3) yes
N(1) C(1) Te(1) C(2) 169.1(3) yes
N(1) C(1) C(3) C(4) -93.3(4) yes
N(1) C(1) C(3) C(8) 88.3(4) yes
C(1) C(3) C(4) C(5) -179.7(3) yes
C(1) C(3) C(8) C(7) 179.3(4) yes
C(2) Te(1) C(1) C(3) -13.4(3) yes
C(3) C(1) N(1) C(9) 2.2(5) yes
C(3) C(1) N(1) C(10) -179.9(3) yes
C(3) C(4) C(5) C(6) 1.1(6) yes
C(3) C(8) C(7) C(6) -0.3(6) yes
C(4) C(3) C(8) C(7) 0.9(6) yes
C(4) C(5) C(6) C(7) -0.5(6) yes
C(5) C(4) C(3) C(8) -1.3(6) yes
C(5) C(6) C(7) C(8) 0.1(6) yes
C(5) C(6) C(7) C(8) 0.1(6) yes

loop_
_cod_related_entry_id
_cod_related_entry_database
_cod_related_entry_code
1 ChemSpider 30660490
